data_7203922
loop_
_publ_author_name
'Pulkkinen, Juha T.'
'Laatikainen, Reino'
'Ahlgr\'en, Markku J.'
'Per\"akyl\"a, Mikael'
'Veps\"al\"ainen, Jouko J.'

_publ_section_title
;
 Conformational flexibility and role of aromatic--aromatic interactions
 in the crystal packing of the coordination compounds of some novel
 quadridentate Schiff bases
;
_journal_issue 4
_journal_name_full 'Journal of the Chemical Society, Perkin Transactions 2'
_journal_page_first 777
_journal_paper_doi 10.1039/a908101a
_journal_year 2000
_chemical_formula_sum 'C36 H34 Cu N2 O2'
_chemical_formula_weight 590.19
_chemical_name_systematic
;
N,N'-Ethylenebis(1,5-diphenyl-2,5-pentanedioneiminato)copper(II)
;
_space_group_IT_number 14
_symmetry_cell_setting monoclinic
_symmetry_space_group_name_Hall '-P 2ybc'
_symmetry_space_group_name_H-M 'P 1 21/c 1'
_atom_sites_solution_hydrogens geom
_atom_sites_solution_primary direct
_atom_sites_solution_secondary difmap
_audit_creation_method SHELXL-97
_cell_angle_alpha 90.00
_cell_angle_beta 93.26(3)
_cell_angle_gamma 90.00
_cell_formula_units_Z 4
_cell_length_a 25.850(5)
_cell_length_b 13.195(3)
_cell_length_c 8.711(2)
_cell_measurement_reflns_used 25
_cell_measurement_temperature 293(2)
_cell_measurement_theta_max 12.5
_cell_measurement_theta_min 7.5
_cell_volume 2966.4(11)
_computing_cell_refinement
;
 P3/P4 Diffractometer Program V4.27 (Siemens 1989-1991)
;
_computing_data_collection
;
 P3/P4 Diffractometer Program V4.27 (Siemens 1989-1991)
;
_computing_data_reduction
;
 P3/P4 Diffractometer Program V4.27 (Siemens 1989-1991)
;
_computing_structure_refinement 'SHELXL-97 (Sheldrick, 1997)'
_computing_structure_solution 'SHELXS-86 (Sheldrick, 1990)'
_diffrn_ambient_temperature 293(2)
_diffrn_measured_fraction_theta_full 0.954
_diffrn_measured_fraction_theta_max 0.954
_diffrn_measurement_device_type 'Nicolet R3m'
_diffrn_measurement_method omega
_diffrn_radiation_monochromator graphite
_diffrn_radiation_source 'fine-focus sealed tube'
_diffrn_radiation_type MoK\a
_diffrn_radiation_wavelength 0.71073
_diffrn_reflns_av_R_equivalents 0.0679
_diffrn_reflns_av_sigmaI/netI 0.2246
_diffrn_reflns_limit_h_max 30
_diffrn_reflns_limit_h_min -30
_diffrn_reflns_limit_k_max 0
_diffrn_reflns_limit_k_min -15
_diffrn_reflns_limit_l_max 0
_diffrn_reflns_limit_l_min -10
_diffrn_reflns_number 5587
_diffrn_reflns_theta_full 25.00
_diffrn_reflns_theta_max 25.00
_diffrn_reflns_theta_min 2.21
_diffrn_standards_decay_% 0
_diffrn_standards_interval_count 97
_diffrn_standards_number 3
_exptl_absorpt_coefficient_mu 0.771
_exptl_absorpt_correction_T_max 0.9269
_exptl_absorpt_correction_T_min 0.6991
_exptl_absorpt_correction_type empirical
_exptl_crystal_colour violet
_exptl_crystal_density_diffrn 1.322
_exptl_crystal_density_method 'not measured'
_exptl_crystal_description needle
_exptl_crystal_F_000 1236
_exptl_crystal_size_max 0.50
_exptl_crystal_size_mid 0.10
_exptl_crystal_size_min 0.10
_refine_diff_density_max 0.338
_refine_diff_density_min -0.234
_refine_diff_density_rms 0.055
_refine_ls_extinction_coef 0.00003(9)
_refine_ls_extinction_expression Fc^*^=kFc[1+0.001xFc^2^\l^3^/sin(2\q)]^-1/4^
_refine_ls_extinction_method SHELXL
_refine_ls_goodness_of_fit_ref 0.727
_refine_ls_hydrogen_treatment mixed
_refine_ls_matrix_type full
_refine_ls_number_parameters 323
_refine_ls_number_reflns 5233
_refine_ls_number_restraints 0
_refine_ls_restrained_S_all 0.727
_refine_ls_R_factor_all 0.1560
_refine_ls_R_factor_gt 0.0509
_refine_ls_shift/su_max 0.002
_refine_ls_shift/su_mean 0.000
_refine_ls_structure_factor_coef Fsqd
_refine_ls_weighting_details 'w=1/[\s^2^(Fo^2^)+(0.0000P)^2^+0.0000P] where P=(Fo^2^+2Fc^2^)/3'
_refine_ls_weighting_scheme calc
_refine_ls_wR_factor_gt 0.0730
_refine_ls_wR_factor_ref 0.0851
_reflns_number_gt 1838
_reflns_number_total 5233
_reflns_threshold_expression I>2\s(I)
_cod_data_source_file a908101a.txt
_cod_data_source_block Structure_5
_cod_depositor_comments
;
The following automatic conversions were performed:

'_refine_ls_weighting_scheme' value 'calc
w=1/[\s^2^(Fo^2^)+(0.0000P)^2^+0.0000P] where P=(Fo^2^+2Fc^2^)/3' was
changed to 'calc'. New tag '_refine_ls_weighting_details' was
created. The value of the new tag was set to
'w=1/[\s^2^(Fo^2^)+(0.0000P)^2^+0.0000P] where P=(Fo^2^+2Fc^2^)/3'.

Automatic conversion script
Id: cif_fix_values 3143 2015-03-26 13:38:13Z robertas 
;
_cod_original_sg_symbol_H-M 'P 2(1)/c'
_cod_database_code 7203922

loop_
_symmetry_equiv_pos_as_xyz
'x, y, z'
'-x, y+1/2, -z+1/2'
'-x, -y, -z'
'x, -y-1/2, z-1/2'

loop_
_atom_site_label
_atom_site_type_symbol
_atom_site_fract_x
_atom_site_fract_y
_atom_site_fract_z
_atom_site_U_iso_or_equiv
_atom_site_adp_type
_atom_site_occupancy
_atom_site_calc_flag
_atom_site_refinement_flags
_atom_site_disorder_assembly
_atom_site_disorder_group
Cu1 Cu 0.21987(2) 0.21625(5) 0.05935(8) 0.0440(2) Uani 1 d . . .
O1 O 0.26793(11) 0.2548(2) -0.0869(4) 0.0452(10) Uani 1 d . . .
O2 O 0.20455(12) 0.3586(2) 0.0880(4) 0.0466(11) Uani 1 d . . .
N1 N 0.24477(15) 0.0773(3) 0.0722(4) 0.0415(11) Uani 1 d . . .
N2 N 0.16437(15) 0.1709(3) 0.1832(5) 0.0399(12) Uani 1 d . . .
C1 C 0.21496(18) 0.0183(4) 0.1800(6) 0.0560(17) Uani 1 d . . .
H1A H 0.2314 0.0225 0.2827 0.056 Uiso 1 calc R . .
H1B H 0.2139 -0.0523 0.1492 0.056 Uiso 1 calc R . .
C2 C 0.16066(19) 0.0604(4) 0.1796(7) 0.0557(17) Uani 1 d . . .
H2A H 0.1407 0.0386 0.0878 0.056 Uiso 1 calc R . .
H2B H 0.1435 0.0361 0.2688 0.056 Uiso 1 calc R . .
C3 C 0.2878(2) 0.0442(4) 0.0189(6) 0.0396(14) Uani 1 d . . .
C4 C 0.31692(17) 0.1016(4) -0.0800(5) 0.0386(13) Uani 1 d . . .
H4 H 0.3455 0.0707 -0.1203 0.039 Uiso 1 calc R . .
C5 C 0.30633(18) 0.2014(4) -0.1228(5) 0.0380(13) Uani 1 d . . .
C6 C 0.13557(19) 0.2248(5) 0.2647(6) 0.0453(15) Uani 1 d . . .
C7 C 0.14184(19) 0.3320(5) 0.2726(6) 0.0512(16) Uani 1 d . . .
H7 H 0.1213 0.3668 0.3393 0.051 Uiso 1 calc R . .
C8 C 0.1753(2) 0.3888(4) 0.1908(6) 0.0443(16) Uani 1 d . . .
C31 C 0.30734(18) -0.0611(4) 0.0650(6) 0.0555(16) Uani 1 d . . .
H31A H 0.3082 -0.0652 0.1763 0.056 Uiso 1 calc R . .
H31B H 0.2818 -0.1099 0.0255 0.056 Uiso 1 calc R . .
C32 C 0.35867(14) -0.0941(3) 0.0156(5) 0.0507(15) Uani 1 d G . .
C33 C 0.4032(2) -0.0643(3) 0.1006(4) 0.0727(19) Uani 1 d G . .
H33 H 0.4006 -0.0251 0.1886 0.073 Uiso 1 calc R . .
C34 C 0.45164(15) -0.0930(3) 0.0540(6) 0.084(2) Uani 1 d G . .
H34 H 0.4814 -0.0730 0.1109 0.084 Uiso 1 calc R . .
C35 C 0.45551(15) -0.1514(3) -0.0776(6) 0.085(2) Uani 1 d G . .
H35 H 0.4879 -0.1706 -0.1087 0.085 Uiso 1 calc R . .
C36 C 0.4110(2) -0.1812(3) -0.1626(4) 0.082(2) Uani 1 d G . .
H36 H 0.4135 -0.2204 -0.2506 0.082 Uiso 1 calc R . .
C37 C 0.36254(16) -0.1526(3) -0.1160(5) 0.0718(19) Uani 1 d G . .
H37 H 0.3327 -0.1725 -0.1729 0.072 Uiso 1 calc R . .
C51 C 0.34554(17) 0.2560(4) -0.2191(5) 0.0448(15) Uani 1 d . . .
H51A H 0.3680 0.2067 -0.2643 0.045 Uiso 1 calc R . .
H51B H 0.3274 0.2931 -0.3018 0.045 Uiso 1 calc R . .
C52 C 0.37743(14) 0.3278(2) -0.1200(4) 0.0400(14) Uani 1 d G . .
C53 C 0.42975(14) 0.3082(2) -0.0877(4) 0.0662(18) Uani 1 d G . .
H53 H 0.4451 0.2519 -0.1303 0.066 Uiso 1 calc R . .
C54 C 0.45915(10) 0.3729(3) 0.0082(5) 0.082(2) Uani 1 d G . .
H54 H 0.4942 0.3598 0.0298 0.082 Uiso 1 calc R . .
C55 C 0.43623(17) 0.4572(3) 0.0719(4) 0.078(2) Uani 1 d G . .
H55 H 0.4559 0.5004 0.1361 0.078 Uiso 1 calc R . .
C56 C 0.38390(17) 0.4767(2) 0.0396(4) 0.0663(18) Uani 1 d G . .
H56 H 0.3686 0.5331 0.0822 0.066 Uiso 1 calc R . .
C57 C 0.35450(11) 0.4121(3) -0.0564(4) 0.0506(15) Uani 1 d G . .
H57 H 0.3195 0.4252 -0.0780 0.051 Uiso 1 calc R . .
C61 C 0.09442(18) 0.1822(4) 0.3649(6) 0.0634(18) Uani 1 d . . .
H61A H 0.1080 0.1221 0.4173 0.063 Uiso 1 calc R . .
H61B H 0.0868 0.2318 0.4425 0.063 Uiso 1 calc R . .
C62 C 0.04475(13) 0.1550(4) 0.2731(4) 0.0598(17) Uani 1 d G . .
C63 C 0.01978(17) 0.2276(3) 0.1801(5) 0.089(2) Uani 1 d G . .
H63 H 0.0337 0.2924 0.1737 0.089 Uiso 1 calc R . .
C64 C -0.02596(17) 0.2034(4) 0.0965(5) 0.129(3) Uani 1 d G . .
H64 H -0.0427 0.2520 0.0343 0.129 Uiso 1 calc R . .
C65 C -0.04674(15) 0.1066(5) 0.1060(6) 0.150(4) Uani 1 d G . .
H65 H -0.0773 0.0904 0.0501 0.150 Uiso 1 calc R . .
C66 C -0.0218(2) 0.0340(3) 0.1991(8) 0.187(5) Uani 1 d G . .
H66 H -0.0357 -0.0307 0.2055 0.187 Uiso 1 calc R . .
C67 C 0.0240(2) 0.0582(3) 0.2826(6) 0.148(4) Uani 1 d G . .
H67 H 0.0407 0.0096 0.3449 0.148 Uiso 1 calc R . .
C81 C 0.1776(2) 0.5035(4) 0.2279(6) 0.0632(18) Uani 1 d . . .
H81A H 0.1436 0.5240 0.2582 0.063 Uiso 1 calc R . .
H81B H 0.2016 0.5128 0.3166 0.063 Uiso 1 calc R . .
C82 C 0.1930(2) 0.5733(3) 0.1069(4) 0.0547(16) Uani 1 d G . .
C83 C 0.15580(13) 0.6291(4) 0.0218(6) 0.081(2) Uani 1 d G . .
H83 H 0.1209 0.6204 0.0384 0.081 Uiso 1 calc R . .
C84 C 0.1709(2) 0.6978(3) -0.0880(5) 0.087(2) Uani 1 d G . .
H84 H 0.1460 0.7351 -0.1449 0.087 Uiso 1 calc R . .
C85 C 0.2231(2) 0.7108(3) -0.1127(4) 0.086(2) Uani 1 d G . .
H85 H 0.2332 0.7568 -0.1862 0.086 Uiso 1 calc R . .
C86 C 0.26026(14) 0.6551(4) -0.0277(6) 0.090(2) Uani 1 d G . .
H86 H 0.2952 0.6638 -0.0443 0.090 Uiso 1 calc R . .
C87 C 0.24520(17) 0.5863(3) 0.0821(5) 0.0692(18) Uani 1 d G . .
H87 H 0.2701 0.5490 0.1390 0.069 Uiso 1 calc R . .

loop_
_atom_site_aniso_label
_atom_site_aniso_U_11
_atom_site_aniso_U_22
_atom_site_aniso_U_33
_atom_site_aniso_U_23
_atom_site_aniso_U_13
_atom_site_aniso_U_12
Cu1 0.0317(3) 0.0391(4) 0.0616(5) 0.0067(5) 0.0059(3) 0.0005(4)
O1 0.038(2) 0.036(2) 0.063(2) 0.0068(18) 0.0159(19) 0.0067(17)
O2 0.047(3) 0.043(3) 0.051(3) 0.002(2) 0.009(2) 0.0061(19)
N1 0.042(3) 0.035(3) 0.049(3) 0.009(2) 0.007(2) -0.003(2)
N2 0.028(3) 0.049(3) 0.043(3) 0.005(3) 0.006(2) -0.008(2)
C1 0.050(4) 0.044(4) 0.074(5) 0.019(3) 0.014(3) -0.001(3)
C2 0.038(4) 0.053(4) 0.077(5) 0.018(4) 0.010(3) -0.005(3)
C3 0.040(3) 0.023(3) 0.056(4) 0.002(3) 0.003(3) -0.001(3)
C4 0.033(3) 0.033(3) 0.050(4) 0.002(3) 0.010(3) 0.008(3)
C5 0.036(3) 0.039(4) 0.039(3) -0.006(3) -0.001(3) -0.013(3)
C6 0.035(3) 0.071(5) 0.029(3) 0.005(4) 0.000(3) -0.012(4)
C7 0.035(4) 0.071(5) 0.049(4) 0.004(4) 0.016(3) 0.001(3)
C8 0.040(4) 0.055(4) 0.037(4) 0.000(3) -0.006(3) 0.006(3)
C31 0.055(4) 0.041(4) 0.070(4) 0.004(3) 0.007(3) 0.002(3)
C32 0.055(4) 0.027(3) 0.070(5) 0.003(3) 0.000(4) 0.004(3)
C33 0.075(4) 0.062(4) 0.081(5) -0.002(4) 0.003(4) 0.011(4)
C34 0.074(5) 0.073(5) 0.104(6) 0.029(5) 0.009(4) 0.009(4)
C35 0.060(5) 0.070(5) 0.125(7) 0.018(5) 0.021(5) 0.033(4)
C36 0.117(6) 0.054(5) 0.076(5) -0.003(4) 0.020(5) 0.021(4)
C37 0.067(5) 0.061(4) 0.089(5) -0.011(4) 0.017(4) 0.010(4)
C51 0.051(3) 0.048(4) 0.036(3) 0.001(3) 0.002(3) 0.006(3)
C52 0.037(3) 0.041(4) 0.044(3) 0.015(3) 0.007(3) 0.007(3)
C53 0.045(4) 0.053(5) 0.101(5) -0.003(4) 0.004(3) 0.004(3)
C54 0.044(4) 0.077(6) 0.125(6) -0.009(5) -0.008(4) -0.010(4)
C55 0.081(5) 0.070(5) 0.084(5) -0.006(4) 0.000(4) -0.046(4)
C56 0.063(4) 0.053(4) 0.084(5) -0.007(4) 0.013(4) -0.006(4)
C57 0.045(3) 0.042(4) 0.066(4) -0.001(3) 0.009(3) -0.003(3)
C61 0.046(3) 0.086(5) 0.059(4) 0.003(4) 0.016(3) -0.001(3)
C62 0.036(4) 0.074(5) 0.071(5) 0.005(4) 0.015(3) -0.004(3)
C63 0.054(4) 0.110(6) 0.101(5) 0.019(5) -0.002(4) -0.024(4)
C64 0.042(4) 0.212(9) 0.132(6) 0.048(7) -0.008(4) -0.023(6)
C65 0.055(5) 0.195(10) 0.197(10) -0.039(9) -0.011(6) -0.058(6)
C66 0.058(6) 0.138(9) 0.360(16) -0.028(9) -0.047(8) -0.028(6)
C67 0.078(6) 0.076(6) 0.287(12) 0.025(7) 0.000(7) -0.021(5)
C81 0.061(4) 0.058(4) 0.070(5) -0.010(4) 0.003(3) 0.010(3)
C82 0.056(4) 0.041(4) 0.067(5) -0.019(4) 0.005(4) 0.003(4)
C83 0.088(5) 0.067(5) 0.089(5) 0.017(4) -0.003(4) 0.027(4)
C84 0.112(6) 0.048(5) 0.103(6) 0.003(4) 0.007(4) 0.022(4)
C85 0.142(6) 0.044(4) 0.073(5) 0.018(4) 0.012(5) -0.002(5)
C86 0.103(6) 0.056(5) 0.114(6) -0.012(4) 0.023(5) -0.022(4)
C87 0.079(5) 0.067(5) 0.062(5) -0.005(4) 0.003(4) -0.003(4)

loop_
_atom_type_symbol
_atom_type_description
_atom_type_scat_dispersion_real
_atom_type_scat_dispersion_imag
_atom_type_scat_source
C C 0.0033 0.0016 'International Tables Vol C Tables 4.2.6.8 and 6.1.1.4'
H H 0.0000 0.0000 'International Tables Vol C Tables 4.2.6.8 and 6.1.1.4'
N N 0.0061 0.0033 'International Tables Vol C Tables 4.2.6.8 and 6.1.1.4'
O O 0.0106 0.0060 'International Tables Vol C Tables 4.2.6.8 and 6.1.1.4'
Cu Cu 0.3201 1.2651 'International Tables Vol C Tables 4.2.6.8 and 6.1.1.4'

loop_
_geom_angle_atom_site_label_1
_geom_angle_atom_site_label_2
_geom_angle_atom_site_label_3
_geom_angle
_geom_angle_site_symmetry_1
_geom_angle_site_symmetry_3
_geom_angle_publ_flag
O1 Cu1 O2 88.47(13) . . ?
O1 Cu1 N2 171.68(16) . . ?
O2 Cu1 N2 93.69(17) . . ?
O1 Cu1 N1 93.68(15) . . ?
O2 Cu1 N1 167.31(16) . . ?
N2 Cu1 N1 85.97(18) . . ?
C5 O1 Cu1 124.5(3) . . ?
C8 O2 Cu1 122.0(4) . . ?
C3 N1 C1 122.6(4) . . ?
C3 N1 Cu1 125.5(3) . . ?
C1 N1 Cu1 110.6(3) . . ?
C6 N2 C2 122.0(5) . . ?
C6 N2 Cu1 127.7(4) . . ?
C2 N2 Cu1 110.2(3) . . ?
N1 C1 C2 109.0(4) . . ?
N1 C1 H1A 109.9 . . ?
C2 C1 H1A 109.9 . . ?
N1 C1 H1B 109.9 . . ?
C2 C1 H1B 109.9 . . ?
H1A C1 H1B 108.3 . . ?
N2 C2 C1 107.9(4) . . ?
N2 C2 H2A 110.1 . . ?
C1 C2 H2A 110.1 . . ?
N2 C2 H2B 110.1 . . ?
C1 C2 H2B 110.1 . . ?
H2A C2 H2B 108.4 . . ?
N1 C3 C4 122.5(5) . . ?
N1 C3 C31 119.2(5) . . ?
C4 C3 C31 118.3(4) . . ?
C5 C4 C3 125.0(5) . . ?
C5 C4 H4 117.5 . . ?
C3 C4 H4 117.5 . . ?
O1 C5 C4 127.1(5) . . ?
O1 C5 C51 115.1(5) . . ?
C4 C5 C51 117.7(5) . . ?
N2 C6 C7 120.8(6) . . ?
N2 C6 C61 124.2(6) . . ?
C7 C6 C61 114.9(6) . . ?
C8 C7 C6 126.1(6) . . ?
C8 C7 H7 116.9 . . ?
C6 C7 H7 116.9 . . ?
O2 C8 C7 127.8(6) . . ?
O2 C8 C81 115.9(5) . . ?
C7 C8 C81 116.3(5) . . ?
C32 C31 C3 118.6(4) . . ?
C32 C31 H31A 107.7 . . ?
C3 C31 H31A 107.7 . . ?
C32 C31 H31B 107.7 . . ?
C3 C31 H31B 107.7 . . ?
H31A C31 H31B 107.1 . . ?
C33 C32 C37 120.0 . . ?
C33 C32 C31 119.3(4) . . ?
C37 C32 C31 120.6(4) . . ?
C32 C33 C34 120.0 . . ?
C32 C33 H33 120.0 . . ?
C34 C33 H33 120.0 . . ?
C35 C34 C33 120.0 . . ?
C35 C34 H34 120.0 . . ?
C33 C34 H34 120.0 . . ?
C36 C35 C34 120.0 . . ?
C36 C35 H35 120.0 . . ?
C34 C35 H35 120.0 . . ?
C35 C36 C37 120.0 . . ?
C35 C36 H36 120.0 . . ?
C37 C36 H36 120.0 . . ?
C36 C37 C32 120.0 . . ?
C36 C37 H37 120.0 . . ?
C32 C37 H37 120.0 . . ?
C52 C51 C5 110.0(3) . . ?
C52 C51 H51A 109.7 . . ?
C5 C51 H51A 109.7 . . ?
C52 C51 H51B 109.7 . . ?
C5 C51 H51B 109.7 . . ?
H51A C51 H51B 108.2 . . ?
C53 C52 C57 120.0 . . ?
C53 C52 C51 119.8(3) . . ?
C57 C52 C51 120.2(3) . . ?
C54 C53 C52 120.0 . . ?
C54 C53 H53 120.0 . . ?
C52 C53 H53 120.0 . . ?
C53 C54 C55 120.0 . . ?
C53 C54 H54 120.0 . . ?
C55 C54 H54 120.0 . . ?
C56 C55 C54 120.0 . . ?
C56 C55 H55 120.0 . . ?
C54 C55 H55 120.0 . . ?
C57 C56 C55 120.0 . . ?
C57 C56 H56 120.0 . . ?
C55 C56 H56 120.0 . . ?
C56 C57 C52 120.0 . . ?
C56 C57 H57 120.0 . . ?
C52 C57 H57 120.0 . . ?
C62 C61 C6 112.6(4) . . ?
C62 C61 H61A 109.1 . . ?
C6 C61 H61A 109.1 . . ?
C62 C61 H61B 109.1 . . ?
C6 C61 H61B 109.1 . . ?
H61A C61 H61B 107.8 . . ?
C63 C62 C67 120.0 . . ?
C63 C62 C61 119.7(4) . . ?
C67 C62 C61 120.3(4) . . ?
C64 C63 C62 120.0 . . ?
C64 C63 H63 120.0 . . ?
C62 C63 H63 120.0 . . ?
C65 C64 C63 120.0 . . ?
C65 C64 H64 120.0 . . ?
C63 C64 H64 120.0 . . ?
C64 C65 C66 120.0 . . ?
C64 C65 H65 120.0 . . ?
C66 C65 H65 120.0 . . ?
C67 C66 C65 120.0 . . ?
C67 C66 H66 120.0 . . ?
C65 C66 H66 120.0 . . ?
C66 C67 C62 120.0 . . ?
C66 C67 H67 120.0 . . ?
C62 C67 H67 120.0 . . ?
C82 C81 C8 118.1(5) . . ?
C82 C81 H81A 107.8 . . ?
C8 C81 H81A 107.8 . . ?
C82 C81 H81B 107.8 . . ?
C8 C81 H81B 107.8 . . ?
H81A C81 H81B 107.1 . . ?
C83 C82 C87 120.0 . . ?
C83 C82 C81 120.4(4) . . ?
C87 C82 C81 119.5(4) . . ?
C82 C83 C84 120.0 . . ?
C82 C83 H83 120.0 . . ?
C84 C83 H83 120.0 . . ?
C83 C84 C85 120.0 . . ?
C83 C84 H84 120.0 . . ?
C85 C84 H84 120.0 . . ?
C86 C85 C84 120.0 . . ?
C86 C85 H85 120.0 . . ?
C84 C85 H85 120.0 . . ?
C85 C86 C87 120.0 . . ?
C85 C86 H86 120.0 . . ?
C87 C86 H86 120.0 . . ?
C86 C87 C82 120.0 . . ?
C86 C87 H87 120.0 . . ?
C82 C87 H87 120.0 . . ?

loop_
_geom_bond_atom_site_label_1
_geom_bond_atom_site_label_2
_geom_bond_distance
_geom_bond_site_symmetry_2
_geom_bond_publ_flag
Cu1 O1 1.899(3) . ?
Cu1 O2 1.939(3) . ?
Cu1 N2 1.938(4) . ?
Cu1 N1 1.945(4) . ?
O1 C5 1.271(5) . ?
O2 C8 1.268(6) . ?
N1 C3 1.305(5) . ?
N1 C1 1.470(5) . ?
N2 C6 1.275(6) . ?
N2 C2 1.462(6) . ?
C1 C2 1.509(6) . ?
C1 H1A 0.9700 . ?
C1 H1B 0.9700 . ?
C2 H2A 0.9700 . ?
C2 H2B 0.9700 . ?
C3 C4 1.399(6) . ?
C3 C31 1.524(6) . ?
C4 C5 1.391(6) . ?
C4 H4 0.9300 . ?
C5 C51 1.532(6) . ?
C6 C7 1.424(6) . ?
C6 C61 1.521(6) . ?
C7 C8 1.374(7) . ?
C7 H7 0.9300 . ?
C8 C81 1.548(7) . ?
C31 C32 1.483(5) . ?
C31 H31A 0.9700 . ?
C31 H31B 0.9700 . ?
C32 C33 1.3900 . ?
C32 C37 1.3900 . ?
C33 C34 1.3900 . ?
C33 H33 0.9300 . ?
C34 C35 1.3900 . ?
C34 H34 0.9300 . ?
C35 C36 1.3900 . ?
C35 H35 0.9300 . ?
C36 C37 1.3900 . ?
C36 H36 0.9300 . ?
C37 H37 0.9300 . ?
C51 C52 1.497(5) . ?
C51 H51A 0.9700 . ?
C51 H51B 0.9700 . ?
C52 C53 1.3900 . ?
C52 C57 1.3900 . ?
C53 C54 1.3900 . ?
C53 H53 0.9300 . ?
C54 C55 1.3900 . ?
C54 H54 0.9300 . ?
C55 C56 1.3900 . ?
C55 H55 0.9300 . ?
C56 C57 1.3900 . ?
C56 H56 0.9300 . ?
C57 H57 0.9300 . ?
C61 C62 1.516(5) . ?
C61 H61A 0.9700 . ?
C61 H61B 0.9700 . ?
C62 C63 1.3900 . ?
C62 C67 1.3900 . ?
C63 C64 1.3900 . ?
C63 H63 0.9300 . ?
C64 C65 1.3900 . ?
C64 H64 0.9300 . ?
C65 C66 1.3900 . ?
C65 H65 0.9300 . ?
C66 C67 1.3900 . ?
C66 H66 0.9300 . ?
C67 H67 0.9300 . ?
C81 C82 1.471(6) . ?
C81 H81A 0.9700 . ?
C81 H81B 0.9700 . ?
C82 C83 1.3900 . ?
C82 C87 1.3900 . ?
C83 C84 1.3900 . ?
C83 H83 0.9300 . ?
C84 C85 1.3900 . ?
C84 H84 0.9300 . ?
C85 C86 1.3900 . ?
C85 H85 0.9300 . ?
C86 C87 1.3900 . ?
C86 H86 0.9300 . ?
C87 H87 0.9300 . ?

loop_
_geom_torsion_atom_site_label_1
_geom_torsion_atom_site_label_2
_geom_torsion_atom_site_label_3
_geom_torsion_atom_site_label_4
_geom_torsion
_geom_torsion_site_symmetry_1
_geom_torsion_site_symmetry_2
_geom_torsion_site_symmetry_3
_geom_torsion_site_symmetry_4
_geom_torsion_publ_flag
O2 Cu1 O1 C5 155.9(4) . . . . ?
N2 Cu1 O1 C5 -98.9(12) . . . . ?
N1 Cu1 O1 C5 -11.5(4) . . . . ?
O1 Cu1 O2 C8 -173.6(4) . . . . ?
N2 Cu1 O2 C8 14.4(4) . . . . ?
N1 Cu1 O2 C8 -73.6(9) . . . . ?
O1 Cu1 N1 C3 13.4(4) . . . . ?
O2 Cu1 N1 C3 -86.0(9) . . . . ?
N2 Cu1 N1 C3 -174.9(4) . . . . ?
O1 Cu1 N1 C1 -179.4(3) . . . . ?
O2 Cu1 N1 C1 81.2(8) . . . . ?
N2 Cu1 N1 C1 -7.7(3) . . . . ?
O1 Cu1 N2 C6 -112.6(12) . . . . ?
O2 Cu1 N2 C6 -7.7(5) . . . . ?
N1 Cu1 N2 C6 159.5(5) . . . . ?
O1 Cu1 N2 C2 70.7(13) . . . . ?
O2 Cu1 N2 C2 175.5(3) . . . . ?
N1 Cu1 N2 C2 -17.2(3) . . . . ?
C3 N1 C1 C2 -162.2(5) . . . . ?
Cu1 N1 C1 C2 30.1(5) . . . . ?
C6 N2 C2 C1 -139.5(5) . . . . ?
Cu1 N2 C2 C1 37.4(5) . . . . ?
N1 C1 C2 N2 -43.8(6) . . . . ?
C1 N1 C3 C4 -178.1(5) . . . . ?
Cu1 N1 C3 C4 -12.3(7) . . . . ?
C1 N1 C3 C31 2.2(7) . . . . ?
Cu1 N1 C3 C31 168.0(3) . . . . ?
N1 C3 C4 C5 5.5(8) . . . . ?
C31 C3 C4 C5 -174.8(5) . . . . ?
Cu1 O1 C5 C4 9.2(7) . . . . ?
Cu1 O1 C5 C51 -168.6(3) . . . . ?
C3 C4 C5 O1 -3.9(8) . . . . ?
C3 C4 C5 C51 173.9(4) . . . . ?
C2 N2 C6 C7 176.6(5) . . . . ?
Cu1 N2 C6 C7 0.3(8) . . . . ?
C2 N2 C6 C61 -0.6(8) . . . . ?
Cu1 N2 C6 C61 -176.9(3) . . . . ?
N2 C6 C7 C8 4.3(9) . . . . ?
C61 C6 C7 C8 -178.3(5) . . . . ?
Cu1 O2 C8 C7 -15.2(7) . . . . ?
Cu1 O2 C8 C81 165.0(3) . . . . ?
C6 C7 C8 O2 4.3(10) . . . . ?
C6 C7 C8 C81 -176.0(5) . . . . ?
N1 C3 C31 C32 -174.4(4) . . . . ?
C4 C3 C31 C32 5.9(7) . . . . ?
C3 C31 C32 C33 82.5(5) . . . . ?
C3 C31 C32 C37 -96.3(4) . . . . ?
C37 C32 C33 C34 0.0 . . . . ?
C31 C32 C33 C34 -178.8(4) . . . . ?
C32 C33 C34 C35 0.0 . . . . ?
C33 C34 C35 C36 0.0 . . . . ?
C34 C35 C36 C37 0.0 . . . . ?
C35 C36 C37 C32 0.0 . . . . ?
C33 C32 C37 C36 0.0 . . . . ?
C31 C32 C37 C36 178.7(4) . . . . ?
O1 C5 C51 C52 74.6(5) . . . . ?
C4 C5 C51 C52 -103.4(5) . . . . ?
C5 C51 C52 C53 111.5(4) . . . . ?
C5 C51 C52 C57 -66.4(4) . . . . ?
C57 C52 C53 C54 0.0 . . . . ?
C51 C52 C53 C54 -177.9(3) . . . . ?
C52 C53 C54 C55 0.0 . . . . ?
C53 C54 C55 C56 0.0 . . . . ?
C54 C55 C56 C57 0.0 . . . . ?
C55 C56 C57 C52 0.0 . . . . ?
C53 C52 C57 C56 0.0 . . . . ?
C51 C52 C57 C56 177.9(3) . . . . ?
N2 C6 C61 C62 -79.6(6) . . . . ?
C7 C6 C61 C62 103.0(5) . . . . ?
C6 C61 C62 C63 -54.7(6) . . . . ?
C6 C61 C62 C67 125.7(4) . . . . ?
C67 C62 C63 C64 0.0 . . . . ?
C61 C62 C63 C64 -179.5(4) . . . . ?
C62 C63 C64 C65 0.0 . . . . ?
C63 C64 C65 C66 0.0 . . . . ?
C64 C65 C66 C67 0.0 . . . . ?
C65 C66 C67 C62 0.0 . . . . ?
C63 C62 C67 C66 0.0 . . . . ?
C61 C62 C67 C66 179.5(4) . . . . ?
O2 C8 C81 C82 26.3(7) . . . . ?
C7 C8 C81 C82 -153.5(5) . . . . ?
C8 C81 C82 C83 101.4(4) . . . . ?
C8 C81 C82 C87 -81.2(5) . . . . ?
C87 C82 C83 C84 0.0 . . . . ?
C81 C82 C83 C84 177.4(4) . . . . ?
C82 C83 C84 C85 0.0 . . . . ?
C83 C84 C85 C86 0.0 . . . . ?
C84 C85 C86 C87 0.0 . . . . ?
C85 C86 C87 C82 0.0 . . . . ?
C83 C82 C87 C86 0.0 . . . . ?
C81 C82 C87 C86 -177.4(4) . . . . ?
